data_7030414
loop_
_publ_author_name
'Chang, John Yu-Chih'
'Stevenson, Ralph J.'
'Lu, Guo-Liang'
'Brothers, Penelope J.'
'Clark, George R.'
'Denny, William A.'
'Ware, David C.'

_publ_section_title
;
 Syntheses of 8-quinolinolatocobalt(III) complexes containing cyclen based
 auxiliary ligands as models for hypoxia-activated prodrugs.
;
_journal_issue 48
_journal_name_full 'Dalton transactions (Cambridge, England : 2003)'
_journal_page_first 11535
_journal_page_last 11550
_journal_paper_doi 10.1039/c0dt01142h
_journal_volume 39
_journal_year 2010
_chemical_formula_moiety 'C25 H42 Co N5 O P2, 6(H2 O)'
_chemical_formula_sum 'C25 H54 Co N5 O13 P2'
_chemical_formula_weight 753.60
_chemical_name_systematic
;
?
;
_space_group_IT_number 14
_symmetry_cell_setting monoclinic
_symmetry_space_group_name_Hall '-P 2yn'
_symmetry_space_group_name_H-M 'P 1 21/n 1'
_atom_sites_solution_hydrogens geom
_atom_sites_solution_primary direct
_atom_sites_solution_secondary difmap
_audit_creation_method SHELXL-97
_cell_angle_alpha 90.00
_cell_angle_beta 96.783(2)
_cell_angle_gamma 90.00
_cell_formula_units_Z 4
_cell_length_a 12.9933(4)
_cell_length_b 13.0099(4)
_cell_length_c 19.4916(2)
_cell_measurement_reflns_used 3547
_cell_measurement_temperature 83(2)
_cell_measurement_theta_max 25.75
_cell_measurement_theta_min 2.0
_cell_volume 3271.83(15)
_computing_cell_refinement 'SMART (Siemens, 1995)'
_computing_data_collection 'SADABS (Sheldrick, 1997)'
_computing_data_reduction 'SAINT (Siemens, 1995)'
_computing_molecular_graphics 'Ortep-III (Burnett & Johnson, 1996)'
_computing_publication_material 'SHELXTL (Siemens, 1995)'
_computing_structure_refinement 'SHELXL97 (Sheldrick, 1997)'
_computing_structure_solution 'SHELXS97 (Sheldrick, 1997)'
_diffrn_ambient_temperature 83(2)
_diffrn_measured_fraction_theta_full 0.978
_diffrn_measured_fraction_theta_max 0.978
_diffrn_measurement_device_type 'Siemens SMART CCD'
_diffrn_measurement_method 'Area detector \w scans'
_diffrn_radiation_monochromator graphite
_diffrn_radiation_source 'fine-focus sealed tube'
_diffrn_radiation_type MoK\a
_diffrn_radiation_wavelength 0.71073
_diffrn_reflns_av_R_equivalents 0.1366
_diffrn_reflns_av_sigmaI/netI 0.1666
_diffrn_reflns_limit_h_max 11
_diffrn_reflns_limit_h_min -15
_diffrn_reflns_limit_k_max 15
_diffrn_reflns_limit_k_min -15
_diffrn_reflns_limit_l_max 23
_diffrn_reflns_limit_l_min -12
_diffrn_reflns_number 20547
_diffrn_reflns_theta_full 25.75
_diffrn_reflns_theta_max 25.75
_diffrn_reflns_theta_min 2.00
_diffrn_standards_decay_% <2%
_diffrn_standards_interval_count 0
_diffrn_standards_interval_time 0
_diffrn_standards_number 0
_exptl_absorpt_coefficient_mu 0.692
_exptl_absorpt_correction_T_max 0.9662
_exptl_absorpt_correction_T_min 0.9215
_exptl_absorpt_correction_type multi-scan
_exptl_absorpt_process_details 'SADABS; Sheldrick, 1997'
_exptl_crystal_colour brown
_exptl_crystal_density_diffrn 1.501
_exptl_crystal_density_method 'not measured'
_exptl_crystal_description plate
_exptl_crystal_F_000 1544
_exptl_crystal_size_max 0.12
_exptl_crystal_size_mid 0.08
_exptl_crystal_size_min 0.05
_refine_diff_density_max 0.871
_refine_diff_density_min -0.584
_refine_diff_density_rms 0.150
_refine_ls_extinction_method none
_refine_ls_goodness_of_fit_ref 1.244
_refine_ls_hydrogen_treatment constr
_refine_ls_matrix_type full
_refine_ls_number_parameters 415
_refine_ls_number_reflns 6122
_refine_ls_number_restraints 0
_refine_ls_restrained_S_all 1.244
_refine_ls_R_factor_all 0.2342
_refine_ls_R_factor_gt 0.1436
_refine_ls_shift/su_max 0.000
_refine_ls_shift/su_mean 0.000
_refine_ls_structure_factor_coef Fsqd
_refine_ls_weighting_details 'calc w=1/[\s^2^(Fo^2^)+(0.0000P)^2^+57.7258P] where P=(Fo^2^+2Fc^2^)/3'
_refine_ls_weighting_scheme calc
_refine_ls_wR_factor_gt 0.2458
_refine_ls_wR_factor_ref 0.2861
_reflns_number_gt 3528
_reflns_number_total 6122
_reflns_threshold_expression I>2\s(I)
_cod_data_source_file c0dt01142h.txt
_cod_data_source_block jyc0352
_cod_depositor_comments
;
The following automatic conversions were performed:

'_symmetry_cell_setting' value 'Monoclinic' changed to 'monoclinic'
according to
/usr/data/users/saulius/automatic-downloads/retrospective/RSC/lib/dictionaries/cif_core.dic
dictionary named 'cif_core.dic' version 2.4.2 from 2011-04-26.

Automatic conversion script
Id: cif_fix_values 2281 2013-09-26 08:29:07Z andrius 
;
_cod_original_sg_symbol_Hall -p_2yac
_cod_original_sg_symbol_H-M P21/n
_cod_database_code 7030414

loop_
_symmetry_equiv_pos_as_xyz
'x, y, z'
'-x+1/2, y+1/2, -z+1/2'
'-x, -y, -z'
'x-1/2, -y-1/2, z-1/2'

loop_
_atom_site_label
_atom_site_type_symbol
_atom_site_fract_x
_atom_site_fract_y
_atom_site_fract_z
_atom_site_U_iso_or_equiv
_atom_site_adp_type
_atom_site_occupancy
_atom_site_symmetry_multiplicity
_atom_site_calc_flag
_atom_site_refinement_flags
Co1 Co 0.03139(12) 0.02160(13) 0.82340(8) 0.0225(4) Uani 1 1 d .
P1 P 0.0685(2) -0.4871(2) 0.62233(16) 0.0252(7) Uani 1 1 d .
P2 P -0.3951(3) 0.3747(4) 1.00393(18) 0.0439(11) Uani 1 1 d .
O1 O -0.0462(6) -0.0644(6) 0.8768(4) 0.0243(19) Uani 1 1 d .
O2 O 0.0367(7) -0.5585(6) 0.5562(5) 0.042(2) Uani 1 1 d .
O3 O 0.0855(6) -0.5543(6) 0.6853(4) 0.028(2) Uani 1 1 d .
O4 O 0.1598(6) -0.4215(6) 0.6100(4) 0.028(2) Uani 1 1 d .
O5 O -0.3973(7) 0.4583(8) 1.0585(4) 0.046(3) Uani 1 1 d .
O6 O -0.4505(7) 0.4166(9) 0.9324(4) 0.060(3) Uani 1 1 d .
O7 O -0.4427(7) 0.2733(9) 1.0212(5) 0.056(3) Uani 1 1 d .
O8 O 0.0849(7) -0.5064(7) 0.8245(4) 0.044(2) Uani 1 1 d .
O9 O 0.1566(7) -0.2613(7) 0.5184(4) 0.038(2) Uani 1 1 d .
O10 O -0.2385(7) 0.5946(7) 1.0743(4) 0.039(2) Uani 1 1 d .
O11 O -0.4485(7) 0.2580(6) 1.1592(5) 0.038(2) Uani 1 1 d .
O12 O 0.0168(11) -0.3316(9) 0.8872(6) 0.084(4) Uani 1 1 d .
O13 O -0.0776(10) 0.5766(12) 0.9895(7) 0.102(5) Uani 1 1 d .
N1 N 0.0890(7) -0.0983(7) 0.7706(4) 0.021(2) Uani 1 1 d .
N2 N 0.0104(7) 0.1494(7) 0.8802(5) 0.024(2) Uani 1 1 d .
N3 N 0.1469(7) -0.0059(6) 0.8925(4) 0.020(2) Uani 1 1 d .
H3N H 0.2036 0.0282 0.8811 0.024 Uiso 1 1 calc R
N4 N 0.1077(7) 0.1086(6) 0.7691(4) 0.016(2) Uani 1 1 d .
H4N H 0.0615 0.1310 0.7336 0.019 Uiso 1 1 calc R
N5 N -0.0991(7) 0.0337(7) 0.7608(5) 0.025(2) Uani 1 1 d .
C1 C -0.1447(10) -0.0791(9) 0.8489(6) 0.024(3) Uani 1 1 d .
C2 C -0.2146(10) -0.1439(10) 0.8759(7) 0.035(3) Uani 1 1 d .
H2 H -0.1951 -0.1807 0.9162 0.042 Uiso 1 1 calc R
C3 C -0.3148(10) -0.1531(10) 0.8413(7) 0.034(3) Uani 1 1 d .
H3 H -0.3627 -0.1941 0.8604 0.041 Uiso 1 1 calc R
C4 C -0.3442(11) -0.1035(10) 0.7803(7) 0.038(3) Uani 1 1 d .
H4 H -0.4114 -0.1120 0.7588 0.045 Uiso 1 1 calc R
C5 C -0.2746(9) -0.0390(9) 0.7489(7) 0.032(3) Uani 1 1 d .
C6 C -0.1743(9) -0.0306(9) 0.7852(6) 0.025(3) Uani 1 1 d .
C7 C -0.1236(10) 0.0800(9) 0.7008(6) 0.028(3) Uani 1 1 d .
H7 H -0.0736 0.1201 0.6832 0.034 Uiso 1 1 calc R
C8 C -0.2219(10) 0.0713(10) 0.6621(6) 0.033(3) Uani 1 1 d .
H8 H -0.2363 0.1060 0.6204 0.040 Uiso 1 1 calc R
C9 C -0.2957(10) 0.0116(9) 0.6864(6) 0.034(3) Uani 1 1 d .
H9 H -0.3605 0.0048 0.6609 0.041 Uiso 1 1 calc R
C11 C 0.1332(9) -0.0484(8) 0.7114(6) 0.024(3) Uani 1 1 d .
H11A H 0.0783 -0.0334 0.6746 0.029 Uiso 1 1 calc R
H11B H 0.1824 -0.0943 0.6934 0.029 Uiso 1 1 calc R
C12 C 0.1756(9) -0.1475(9) 0.8181(6) 0.025(3) Uani 1 1 d .
H12A H 0.1716 -0.2217 0.8135 0.030 Uiso 1 1 calc R
H12B H 0.2419 -0.1253 0.8053 0.030 Uiso 1 1 calc R
C13 C 0.1673(9) -0.1177(9) 0.8919(5) 0.021(3) Uani 1 1 d .
H13A H 0.1112 -0.1551 0.9093 0.026 Uiso 1 1 calc R
H13B H 0.2313 -0.1335 0.9208 0.026 Uiso 1 1 calc R
C14 C 0.1212(9) 0.0325(10) 0.9594(6) 0.028(3) Uani 1 1 d .
H14A H 0.1826 0.0324 0.9929 0.034 Uiso 1 1 calc R
H14B H 0.0696 -0.0115 0.9765 0.034 Uiso 1 1 calc R
C15 C 0.0799(9) 0.1395(9) 0.9496(5) 0.023(3) Uani 1 1 d .
H15A H 0.1372 0.1875 0.9507 0.027 Uiso 1 1 calc R
H15B H 0.0402 0.1568 0.9871 0.027 Uiso 1 1 calc R
C16 C 0.0462(10) 0.2380(9) 0.8405(6) 0.031(3) Uani 1 1 d .
H16A H 0.0621 0.2965 0.8707 0.038 Uiso 1 1 calc R
H16B H -0.0074 0.2580 0.8040 0.038 Uiso 1 1 calc R
C17 C 0.1427(9) 0.2028(8) 0.8099(6) 0.023(3) Uani 1 1 d .
H17A H 0.1665 0.2554 0.7802 0.028 Uiso 1 1 calc R
H17B H 0.1981 0.1865 0.8460 0.028 Uiso 1 1 calc R
C18 C 0.1874(9) 0.0512(8) 0.7370(6) 0.022(3) Uani 1 1 d .
H18A H 0.2470 0.0369 0.7705 0.026 Uiso 1 1 calc R
H18B H 0.2101 0.0896 0.6989 0.026 Uiso 1 1 calc R
C19 C -0.1014(9) 0.1663(10) 0.8914(7) 0.033(3) Uani 1 1 d .
H19A H -0.1251 0.1067 0.9150 0.039 Uiso 1 1 calc R
H19B H -0.1427 0.1706 0.8467 0.039 Uiso 1 1 calc R
C20 C -0.1224(9) 0.2638(9) 0.9336(6) 0.029(3) Uani 1 1 d .
H20A H -0.0842 0.2595 0.9794 0.034 Uiso 1 1 calc R
H20B H -0.0990 0.3244 0.9109 0.034 Uiso 1 1 calc R
C21 C -0.2396(9) 0.2730(10) 0.9396(6) 0.033(3) Uani 1 1 d .
H21A H -0.2762 0.2890 0.8946 0.040 Uiso 1 1 calc R
H21B H -0.2652 0.2076 0.9545 0.040 Uiso 1 1 calc R
C22 C -0.2613(9) 0.3558(10) 0.9906(6) 0.031(3) Uani 1 1 d .
H22A H -0.2348 0.4204 0.9751 0.037 Uiso 1 1 calc R
H22B H -0.2224 0.3397 1.0349 0.037 Uiso 1 1 calc R
C23 C 0.0067(9) -0.1754(8) 0.7462(6) 0.023(3) Uani 1 1 d .
H23A H -0.0524 -0.1391 0.7226 0.027 Uiso 1 1 calc R
H23B H -0.0160 -0.2091 0.7862 0.027 Uiso 1 1 calc R
C24 C 0.0413(9) -0.2584(9) 0.6972(6) 0.024(3) Uani 1 1 d .
H24A H 0.0513 -0.2282 0.6530 0.029 Uiso 1 1 calc R
H24B H 0.1063 -0.2890 0.7169 0.029 Uiso 1 1 calc R
C25 C -0.0434(9) -0.3398(8) 0.6878(5) 0.020(3) Uani 1 1 d .
H25A H -0.1100 -0.3057 0.6866 0.024 Uiso 1 1 calc R
H25B H -0.0358 -0.3845 0.7279 0.024 Uiso 1 1 calc R
C26 C -0.0446(9) -0.4062(9) 0.6230(6) 0.023(3) Uani 1 1 d .
H26A H -0.0499 -0.3617 0.5829 0.028 Uiso 1 1 calc R
H26B H -0.1058 -0.4495 0.6191 0.028 Uiso 1 1 calc R

loop_
_atom_site_aniso_label
_atom_site_aniso_U_11
_atom_site_aniso_U_22
_atom_site_aniso_U_33
_atom_site_aniso_U_23
_atom_site_aniso_U_13
_atom_site_aniso_U_12
Co1 0.0186(9) 0.0279(8) 0.0217(8) -0.0017(8) 0.0052(6) -0.0002(8)
P1 0.0217(18) 0.0169(15) 0.0363(17) 0.0016(14) 0.0013(14) 0.0025(14)
P2 0.021(2) 0.084(3) 0.0270(18) -0.026(2) 0.0051(15) 0.002(2)
O1 0.018(5) 0.025(4) 0.031(4) 0.001(4) 0.010(4) -0.003(4)
O2 0.041(6) 0.026(5) 0.055(6) -0.020(4) -0.003(5) -0.007(4)
O3 0.027(5) 0.022(4) 0.034(5) 0.001(4) -0.002(4) 0.003(4)
O4 0.018(5) 0.025(4) 0.040(5) 0.005(4) 0.005(4) 0.007(4)
O5 0.024(5) 0.085(8) 0.029(5) -0.028(5) 0.000(4) 0.007(5)
O6 0.030(6) 0.119(10) 0.030(5) -0.028(6) -0.004(4) 0.026(6)
O7 0.033(6) 0.096(9) 0.043(6) -0.033(6) 0.017(5) -0.033(6)
O8 0.039(6) 0.055(6) 0.039(5) 0.014(5) 0.009(4) 0.001(5)
O9 0.028(6) 0.041(5) 0.045(5) 0.004(5) 0.008(4) -0.004(4)
O10 0.040(6) 0.053(6) 0.025(5) -0.004(4) 0.012(4) 0.001(5)
O11 0.047(6) 0.022(4) 0.044(5) -0.002(4) -0.001(5) -0.008(4)
O12 0.131(12) 0.059(8) 0.054(7) 0.004(6) -0.015(7) -0.010(8)
O13 0.074(10) 0.152(14) 0.088(10) -0.038(10) 0.041(8) -0.047(9)
N1 0.026(6) 0.016(5) 0.021(5) 0.002(4) 0.003(4) -0.001(4)
N2 0.015(6) 0.027(5) 0.029(5) -0.005(4) 0.000(4) 0.001(5)
N3 0.021(5) 0.017(5) 0.024(5) 0.003(4) 0.005(4) -0.005(4)
N4 0.009(5) 0.016(5) 0.021(5) 0.001(4) -0.003(4) -0.002(4)
N5 0.029(6) 0.017(5) 0.030(5) 0.004(4) 0.006(5) 0.005(5)
C1 0.024(7) 0.024(6) 0.022(6) -0.011(5) -0.003(5) -0.003(6)
C2 0.029(8) 0.033(7) 0.043(8) -0.017(6) -0.002(6) -0.002(6)
C3 0.018(7) 0.029(7) 0.058(9) -0.012(7) 0.014(6) -0.006(6)
C4 0.027(8) 0.036(8) 0.047(8) 0.002(7) -0.008(7) 0.003(6)
C5 0.015(7) 0.031(7) 0.050(8) -0.016(6) 0.010(6) 0.006(6)
C6 0.020(7) 0.024(6) 0.031(6) -0.019(6) 0.006(5) -0.008(6)
C7 0.029(8) 0.019(6) 0.036(7) -0.007(6) 0.005(6) -0.004(6)
C8 0.035(9) 0.035(7) 0.026(7) 0.004(6) -0.017(6) -0.001(7)
C9 0.034(8) 0.023(6) 0.039(7) -0.006(6) -0.018(6) 0.003(6)
C11 0.032(8) 0.021(6) 0.022(6) 0.007(5) 0.014(5) 0.008(5)
C12 0.025(7) 0.019(6) 0.031(7) 0.008(5) 0.010(5) 0.004(5)
C13 0.015(7) 0.032(7) 0.016(5) 0.007(5) -0.001(5) 0.004(5)
C14 0.017(7) 0.046(8) 0.022(6) -0.005(6) 0.004(5) -0.001(6)
C15 0.022(7) 0.029(6) 0.018(6) 0.001(5) 0.004(5) -0.003(5)
C16 0.034(8) 0.027(7) 0.033(7) -0.006(6) 0.003(6) -0.012(6)
C17 0.021(7) 0.023(6) 0.025(6) -0.001(5) 0.007(5) 0.006(5)
C18 0.026(7) 0.020(6) 0.023(6) 0.005(5) 0.012(5) -0.002(5)
C19 0.016(7) 0.047(8) 0.038(7) -0.009(6) 0.012(6) -0.007(6)
C20 0.023(8) 0.034(7) 0.030(7) -0.017(6) 0.006(5) -0.001(6)
C21 0.021(8) 0.045(8) 0.033(7) -0.010(6) -0.001(6) -0.001(6)
C22 0.022(7) 0.041(8) 0.031(7) -0.009(6) 0.005(6) 0.003(6)
C23 0.019(7) 0.018(6) 0.033(7) 0.003(5) 0.011(5) 0.008(5)
C24 0.018(7) 0.027(6) 0.029(6) -0.001(5) 0.010(5) 0.001(5)
C25 0.018(7) 0.023(6) 0.021(6) 0.006(5) 0.006(5) 0.005(5)
C26 0.013(7) 0.021(6) 0.035(7) -0.001(5) -0.001(5) -0.007(5)

loop_
_atom_type_symbol
_atom_type_description
_atom_type_scat_dispersion_real
_atom_type_scat_dispersion_imag
_atom_type_scat_source
C C 0.0033 0.0016 'International Tables Vol C Tables 4.2.6.8 and 6.1.1.4'
H H 0.0000 0.0000 'International Tables Vol C Tables 4.2.6.8 and 6.1.1.4'
N N 0.0061 0.0033 'International Tables Vol C Tables 4.2.6.8 and 6.1.1.4'
O O 0.0106 0.0060 'International Tables Vol C Tables 4.2.6.8 and 6.1.1.4'
P P 0.1023 0.0942 'International Tables Vol C Tables 4.2.6.8 and 6.1.1.4'
Co Co 0.3494 0.9721 'International Tables Vol C Tables 4.2.6.8 and 6.1.1.4'

loop_
_geom_angle_atom_site_label_1
_geom_angle_atom_site_label_2
_geom_angle_atom_site_label_3
_geom_angle
O1 Co1 N4 179.3(4)
O1 Co1 N3 85.9(4)
N4 Co1 N3 94.9(4)
O1 Co1 N5 85.0(4)
N4 Co1 N5 94.3(4)
N3 Co1 N5 170.8(4)
O1 Co1 N2 94.0(4)
N4 Co1 N2 85.9(4)
N3 Co1 N2 85.1(4)
N5 Co1 N2 96.3(4)
O1 Co1 N1 94.3(4)
N4 Co1 N1 85.9(4)
N3 Co1 N1 84.8(4)
N5 Co1 N1 95.1(4)
N2 Co1 N1 166.4(4)
O3 P1 O4 114.8(5)
O3 P1 O2 108.6(5)
O4 P1 O2 109.5(5)
O3 P1 C26 111.9(5)
O4 P1 C26 109.2(5)
O2 P1 C26 102.2(5)
O7 P2 O5 115.2(6)
O7 P2 O6 109.9(6)
O5 P2 O6 108.9(6)
O7 P2 C22 109.9(6)
O5 P2 C22 107.1(5)
O6 P2 C22 105.3(6)
C1 O1 Co1 113.9(7)
C11 N1 C23 111.7(9)
C11 N1 C12 109.3(9)
C23 N1 C12 111.2(8)
C11 N1 Co1 104.6(6)
C23 N1 Co1 112.2(7)
C12 N1 Co1 107.6(6)
C16 N2 C19 109.0(9)
C16 N2 C15 109.5(9)
C19 N2 C15 111.0(9)
C16 N2 Co1 106.2(7)
C19 N2 Co1 113.0(7)
C15 N2 Co1 107.9(7)
C14 N3 C13 113.6(9)
C14 N3 Co1 108.5(7)
C13 N3 Co1 107.6(7)
C14 N3 H3N 109.0
C13 N3 H3N 109.0
Co1 N3 H3N 109.0
C18 N4 C17 117.0(8)
C18 N4 Co1 111.9(6)
C17 N4 Co1 109.6(6)
C18 N4 H4N 105.8
C17 N4 H4N 105.8
Co1 N4 H4N 105.8
C7 N5 C6 117.7(10)
C7 N5 Co1 133.1(8)
C6 N5 Co1 108.8(7)
O1 C1 C2 124.7(11)
O1 C1 C6 116.1(10)
C2 C1 C6 119.0(11)
C1 C2 C3 118.9(13)
C1 C2 H2 120.5
C3 C2 H2 120.5
C4 C3 C2 121.8(13)
C4 C3 H3 119.1
C2 C3 H3 119.1
C3 C4 C5 121.7(12)
C3 C4 H4 119.2
C5 C4 H4 119.2
C9 C5 C6 118.7(12)
C9 C5 C4 126.1(12)
C6 C5 C4 115.2(12)
C1 C6 N5 115.9(10)
C1 C6 C5 123.2(11)
N5 C6 C5 120.8(11)
N5 C7 C8 123.1(12)
N5 C7 H7 118.5
C8 C7 H7 118.5
C9 C8 C7 119.4(11)
C9 C8 H8 120.3
C7 C8 H8 120.3
C8 C9 C5 120.2(11)
C8 C9 H9 119.9
C5 C9 H9 119.9
N1 C11 C18 108.7(9)
N1 C11 H11A 110.0
C18 C11 H11A 110.0
N1 C11 H11B 110.0
C18 C11 H11B 110.0
H11A C11 H11B 108.3
C13 C12 N1 110.1(9)
C13 C12 H12A 109.6
N1 C12 H12A 109.6
C13 C12 H12B 109.6
N1 C12 H12B 109.6
H12A C12 H12B 108.1
N3 C13 C12 107.1(9)
N3 C13 H13A 110.3
C12 C13 H13A 110.3
N3 C13 H13B 110.3
C12 C13 H13B 110.3
H13A C13 H13B 108.5
N3 C14 C15 108.5(9)
N3 C14 H14A 110.0
C15 C14 H14A 110.0
N3 C14 H14B 110.0
C15 C14 H14B 110.0
H14A C14 H14B 108.4
C14 C15 N2 110.8(9)
C14 C15 H15A 109.5
N2 C15 H15A 109.5
C14 C15 H15B 109.5
N2 C15 H15B 109.5
H15A C15 H15B 108.1
N2 C16 C17 107.0(10)
N2 C16 H16A 110.3
C17 C16 H16A 110.3
N2 C16 H16B 110.3
C17 C16 H16B 110.3
H16A C16 H16B 108.6
N4 C17 C16 104.0(9)
N4 C17 H17A 111.0
C16 C17 H17A 111.0
N4 C17 H17B 111.0
C16 C17 H17B 111.0
H17A C17 H17B 109.0
N4 C18 C11 104.4(9)
N4 C18 H18A 110.9
C11 C18 H18A 110.9
N4 C18 H18B 110.9
C11 C18 H18B 110.9
H18A C18 H18B 108.9
N2 C19 C20 115.3(10)
N2 C19 H19A 108.4
C20 C19 H19A 108.4
N2 C19 H19B 108.4
C20 C19 H19B 108.4
H19A C19 H19B 107.5
C21 C20 C19 109.8(10)
C21 C20 H20A 109.7
C19 C20 H20A 109.7
C21 C20 H20B 109.7
C19 C20 H20B 109.7
H20A C20 H20B 108.2
C22 C21 C20 111.5(10)
C22 C21 H21A 109.3
C20 C21 H21A 109.3
C22 C21 H21B 109.3
C20 C21 H21B 109.3
H21A C21 H21B 108.0
C21 C22 P2 116.6(9)
C21 C22 H22A 108.1
P2 C22 H22A 108.1
C21 C22 H22B 108.1
P2 C22 H22B 108.1
H22A C22 H22B 107.3
N1 C23 C24 114.5(9)
N1 C23 H23A 108.6
C24 C23 H23A 108.6
N1 C23 H23B 108.6
C24 C23 H23B 108.6
H23A C23 H23B 107.6
C25 C24 C23 107.5(9)
C25 C24 H24A 110.2
C23 C24 H24A 110.2
C25 C24 H24B 110.2
C23 C24 H24B 110.2
H24A C24 H24B 108.5
C24 C25 C26 115.4(9)
C24 C25 H25A 108.4
C26 C25 H25A 108.4
C24 C25 H25B 108.4
C26 C25 H25B 108.4
H25A C25 H25B 107.5
C25 C26 P1 114.0(8)
C25 C26 H26A 108.8
P1 C26 H26A 108.8
C25 C26 H26B 108.8
P1 C26 H26B 108.8
H26A C26 H26B 107.6

loop_
_geom_bond_atom_site_label_1
_geom_bond_atom_site_label_2
_geom_bond_distance
Co1 O1 1.896(8)
Co1 N4 1.906(9)
Co1 N3 1.927(9)
Co1 N5 1.974(10)
Co1 N2 2.034(9)
Co1 N1 2.058(9)
P1 O3 1.502(8)
P1 O4 1.503(8)
P1 O2 1.604(9)
P1 C26 1.808(11)
P2 O7 1.511(11)
P2 O5 1.524(9)
P2 O6 1.588(10)
P2 C22 1.805(12)
O1 C1 1.344(13)
N1 C11 1.497(13)
N1 C23 1.502(14)
N1 C12 1.512(14)
N2 C16 1.492(15)
N2 C19 1.511(14)
N2 C15 1.541(14)
N3 C14 1.471(13)
N3 C13 1.479(14)
N3 H3N 0.9100
N4 C18 1.474(13)
N4 C17 1.502(13)
N4 H4N 0.9100
N5 C7 1.321(14)
N5 C6 1.411(14)
C1 C2 1.387(17)
C1 C6 1.405(16)
C2 C3 1.398(17)
C2 H2 0.9300
C3 C4 1.368(18)
C3 H3 0.9300
C4 C5 1.424(18)
C4 H4 0.9300
C5 C9 1.382(17)
C5 C6 1.412(16)
C7 C8 1.410(16)
C7 H7 0.9300
C8 C9 1.362(17)
C8 H8 0.9300
C9 H9 0.9300
C11 C18 1.530(15)
C11 H11A 0.9700
C11 H11B 0.9700
C12 C13 1.505(15)
C12 H12A 0.9700
C12 H12B 0.9700
C13 H13A 0.9700
C13 H13B 0.9700
C14 C15 1.495(16)
C14 H14A 0.9700
C14 H14B 0.9700
C15 H15A 0.9700
C15 H15B 0.9700
C16 C17 1.521(16)
C16 H16A 0.9700
C16 H16B 0.9700
C17 H17A 0.9700
C17 H17B 0.9700
C18 H18A 0.9700
C18 H18B 0.9700
C19 C20 1.553(16)
C19 H19A 0.9700
C19 H19B 0.9700
C20 C21 1.545(16)
C20 H20A 0.9700
C20 H20B 0.9700
C21 C22 1.515(16)
C21 H21A 0.9700
C21 H21B 0.9700
C22 H22A 0.9700
C22 H22B 0.9700
C23 C24 1.543(15)
C23 H23A 0.9700
C23 H23B 0.9700
C24 C25 1.523(15)
C24 H24A 0.9700
C24 H24B 0.9700
C25 C26 1.529(15)
C25 H25A 0.9700
C25 H25B 0.9700
C26 H26A 0.9700
C26 H26B 0.9700

loop_
_geom_hbond_atom_site_label_D
_geom_hbond_atom_site_label_H
_geom_hbond_atom_site_label_A
_geom_hbond_distance_DH
_geom_hbond_distance_HA
_geom_hbond_distance_DA
_geom_hbond_angle_DHA
_geom_hbond_site_symmetry_A
N3 H3N O4 0.91 1.88 2.748(12) 158.5 2_556
N4 H4N O11 0.91 2.04 2.787(12) 138.5 4_665
